data_2011175
loop_
_publ_author_name
'Thinapong, Pongchan'
'Rangsiman, Orapin'
'Tuchinda, Patoomratana'
'Munyoo, Bamroong'
'Pohmakotr, Manat'
'Reutrakul, Vichai'

_publ_section_title
;
 9,10-Dimethoxy-4-methyl-1,2-dihydro-1-azaanthracen-2-one
 (kalasinamide), a new azaanthracene alkaloid
;
_journal_issue 7
_journal_name_full 'Acta Crystallographica Section C'
_journal_page_first e309
_journal_page_last e310
_journal_paper_doi 10.1107/S0108270100008064
_journal_volume 56
_journal_year 2000
_chemical_formula_moiety 'C16 H15 N O3'
_chemical_formula_sum 'C16 H15 N O3'
_chemical_formula_weight 269.300
_chemical_name_systematic
;
 ?
;
_space_group_IT_number 14
_symmetry_cell_setting monoclinic
_symmetry_space_group_name_Hall '-P 2ybc'
_symmetry_space_group_name_H-M 'P 1 21/c 1'
_cell_angle_alpha 90.0(2)
_cell_angle_beta 105.8(2)
_cell_angle_gamma 90.0(2)
_cell_formula_units_Z 4
_cell_length_a 10.005(5)
_cell_length_b 16.449(5)
_cell_length_c 8.186(5)
_cell_measurement_reflns_used 9
_cell_measurement_temperature 298
_cell_measurement_theta_max 11.7400
_cell_measurement_theta_min 8.8300
_cell_volume 1296.3(17)
_computing_cell_refinement 'CAD-4 Software'
_computing_data_collection 'CAD-4 Software (Enraf-Nonius, 1989)'
_computing_data_reduction 'maXus (Mackay et al., 1999)'
_computing_structure_refinement 'SHELXL97 (Sheldrick, 1997)'
_computing_structure_solution 'SHELXS97 (Sheldrick, 1997)'
_diffrn_measured_fraction_theta_full .961
_diffrn_measured_fraction_theta_max .961
_diffrn_measurement_device 'Enraf-Nonius CAD-4'
_diffrn_measurement_method \w-2\q
_diffrn_radiation_source 'rotating anode generator'
_diffrn_radiation_type MoK\a
_diffrn_radiation_wavelength .70930
_diffrn_reflns_av_R_equivalents .066
_diffrn_reflns_limit_h_max 11
_diffrn_reflns_limit_h_min -11
_diffrn_reflns_limit_k_max 19
_diffrn_reflns_limit_k_min -19
_diffrn_reflns_limit_l_max 9
_diffrn_reflns_limit_l_min -9
_diffrn_reflns_number 9602
_diffrn_reflns_theta_full 24.97
_diffrn_reflns_theta_max 24.93
_diffrn_standards_decay_% .813
_diffrn_standards_interval_time 2608
_diffrn_standards_number 3
_exptl_absorpt_coefficient_mu .096
_exptl_absorpt_correction_type none
_exptl_crystal_colour orange
_exptl_crystal_density_diffrn 1.380
_exptl_crystal_density_method 'not measured'
_exptl_crystal_description needle
_exptl_crystal_size_max .250
_exptl_crystal_size_mid .040
_exptl_crystal_size_min .025
_refine_diff_density_max .24
_refine_diff_density_min -.29
_refine_ls_extinction_method none
_refine_ls_goodness_of_fit_ref 1.069
_refine_ls_hydrogen_treatment constr
_refine_ls_matrix_type full
_refine_ls_number_parameters 184
_refine_ls_number_reflns 2272
_refine_ls_number_restraints 0
_refine_ls_restrained_S_all 1.069
_refine_ls_R_factor_all .068
_refine_ls_R_factor_gt .053
_refine_ls_shift/su_max .001
_refine_ls_shift/su_mean .001
_refine_ls_structure_factor_coef Fsqd
_refine_ls_weighting_details 'w = 1/[\s^2^(Fo^2^)+(0.0824P)^2^+0.7373P] where P = (Fo^2^+2Fc^2^)/3'
_refine_ls_weighting_scheme calc
_refine_ls_wR_factor_ref .163
_reflns_number_gt 1785
_reflns_number_total 2272
_reflns_threshold_expression I>2\s(I)
_cod_data_source_file qb0205.cif
_cod_data_source_block I
_cod_depositor_comments
;
The following automatic conversions were performed:
'_symmetry_cell_setting' value 'Monoclinic' changed to 'monoclinic'
according to '/home/saulius/struct/CIF-dictionaries/cif_core.dic'
dictionary named 'cif_core.dic' version 2.4.1 from 2010-06-29.

Automatic conversion script
Id: cif_fix_enum 1527 2010-12-29 10:47:43Z saulius 

The following automatic conversions were performed:

'_symmetry_cell_setting' value 'Monoclinic' changed to 'monoclinic'
according to /home/saulius/struct/CIF-dictionaries/cif_core.dic
dictionary named 'cif_core.dic' version 2.4.1 from 2010-06-29.

Automatic conversion script
Id: cif_fix_values 1715 2011-07-08 13:25:40Z adriana 

The following automatic conversions were performed:

'_refine_ls_weighting_scheme' value 'calc w =
1/[\s^2^(Fo^2^)+(0.0824P)^2^+0.7373P] where P = (Fo^2^+2Fc^2^)/3' was
changed to 'calc'. New tag '_refine_ls_weighting_details' was
created. The value of the new tag was set to 'w =
1/[\s^2^(Fo^2^)+(0.0824P)^2^+0.7373P] where P = (Fo^2^+2Fc^2^)/3'.

Automatic conversion script
Id: cif_fix_values 3143 2015-03-26 13:38:13Z robertas 
;
_cod_original_cell_volume 1297.0(10)
_cod_original_sg_symbol_H-M 'P 21/c'
_cod_database_code 2011175
_cod_database_fobs_code 2011175

loop_
_symmetry_equiv_pos_as_xyz
+X,+Y,+Z
-X,-Y,-Z
'-X,+Y+ 1/2,-Z+ 1/2'
'+X,-Y+ 1/2,+Z+ 1/2'

loop_
_atom_site_label
_atom_site_fract_x
_atom_site_fract_y
_atom_site_fract_z
_atom_site_U_iso_or_equiv
_atom_site_adp_type
_atom_site_calc_flag
_atom_site_refinement_flags
_atom_site_occupancy
_atom_site_disorder_assembly
_atom_site_disorder_group
_atom_site_type_symbol
O1 .19412(15) .53442(9) .14924(18) .0430(4) Uani d . 1 . . O
O2 .66117(17) .52286(12) .4852(2) .0579(5) Uani d . 1 . . O
O3 .48398(17) .70615(9) -.22291(19) .0487(4) Uani d . 1 . . O
N1 .47139(18) .55055(11) .2710(2) .0407(5) Uani d . 1 . . N
H1 .4206 .5260 .3250 .049 Uiso calc R 1 . . H
C2 .6097(2) .55317(14) .3438(3) .0450(5) Uani d . 1 . . C
C3 .6901(2) .59236(15) .2461(3) .0496(6) Uani d . 1 . . C
H3 .7860 .5936 .2908 .060 Uiso calc R 1 . . H
C4 .6361(2) .62745(14) .0946(3) .0445(5) Uani d . 1 . . C
C5 .1947(3) .69683(14) -.3442(3) .0494(6) Uani d . 1 . . C
H5 .2425 .7285 -.4038 .059 Uiso calc R 1 . . H
C6 .0547(3) .68918(16) -.4028(3) .0576(7) Uani d . 1 . . C
H6 .0077 .7157 -.5020 .069 Uiso calc R 1 . . H
C7 -.0195(3) .64184(18) -.3157(3) .0589(7) Uani d . 1 . . C
H7 -.1149 .6357 -.3596 .071 Uiso calc R 1 . . H
C8 .0469(2) .60464(15) -.1668(3) .0489(6) Uani d . 1 . . C
H8 -.0036 .5742 -.1086 .059 Uiso calc R 1 . . H
C9 .2642(2) .57739(12) .0551(3) .0374(5) Uani d . 1 . . C
C10 .4140(2) .66153(12) -.1314(3) .0393(5) Uani d . 1 . . C
C11 .7350(3) .6661(2) .0077(4) .0697(8) Uani d . 1 . . C
H11A .8264 .6677 .0847 .104 Uiso calc R 1 . . H
H11B .7047 .7204 -.0263 .104 Uiso calc R 1 . . H
H11C .7368 .6347 -.0905 .104 Uiso calc R 1 . . H
C12 .1369(3) .58426(17) .2573(3) .0548(6) Uani d . 1 . . C
H12A .2072 .6205 .3209 .082 Uiso calc R 1 . . H
H12B .1046 .5503 .3340 .082 Uiso calc R 1 . . H
H12C .0607 .6153 .1893 .082 Uiso calc R 1 . . H
C13 .5062(4) .66468(17) -.3667(4) .0671(8) Uani d . 1 . . C
H13A .5741 .6227 -.3289 .101 Uiso calc R 1 . . H
H13B .5388 .7026 -.4362 .101 Uiso calc R 1 . . H
H13C .4205 .6410 -.4314 .101 Uiso calc R 1 . . H
C41 .4869(2) .62533(12) .0213(3) .0377(5) Uani d . 1 . . C
C81 .1926(2) .61220(13) -.1007(3) .0396(5) Uani d . 1 . . C
C91 .4058(2) .58486(12) .1147(2) .0360(5) Uani d . 1 . . C
C101 .2686(2) .65706(12) -.1931(3) .0404(5) Uani d . 1 . . C

loop_
_atom_site_aniso_label
_atom_site_aniso_U_11
_atom_site_aniso_U_22
_atom_site_aniso_U_33
_atom_site_aniso_U_12
_atom_site_aniso_U_13
_atom_site_aniso_U_23
O1 .0419(8) .0495(8) .0414(8) -.0065(6) .0178(7) .0028(6)
O2 .0444(9) .0837(13) .0440(9) .0057(8) .0092(7) .0177(9)
O3 .0615(10) .0490(9) .0432(9) -.0067(7) .0274(8) .0038(7)
N1 .0371(10) .0512(10) .0361(9) .0001(8) .0136(8) .0078(8)
C2 .0392(12) .0562(13) .0405(12) .0033(10) .0121(10) .0025(10)
C3 .0339(11) .0658(15) .0498(13) -.0012(10) .0125(10) .0021(11)
C4 .0405(12) .0513(12) .0465(13) -.0001(10) .0202(10) .0024(10)
C5 .0629(15) .0504(13) .0355(11) .0038(11) .0146(11) .0018(10)
C6 .0631(16) .0673(16) .0375(12) .0133(13) .0052(11) .0063(11)
C7 .0458(13) .0809(17) .0437(13) .0043(12) .0013(11) -.0008(12)
C8 .0435(12) .0611(14) .0417(12) -.0025(11) .0105(10) -.0038(10)
C9 .0390(11) .0413(10) .0345(10) -.0031(9) .0145(9) .0001(8)
C10 .0484(12) .0397(11) .0347(11) -.0018(9) .0198(9) -.0005(8)
C11 .0439(14) .096(2) .0766(19) -.0019(14) .0284(13) .0244(16)
C12 .0500(14) .0719(16) .0491(14) .0083(12) .0249(11) .0060(12)
C13 .095(2) .0667(16) .0551(16) -.0054(15) .0461(15) .0016(13)
C41 .0406(11) .0396(11) .0370(11) -.0009(9) .0173(9) -.0032(8)
C81 .0417(11) .0445(11) .0331(11) -.0014(9) .0110(9) -.0052(9)
C91 .0405(11) .0387(10) .0301(10) .0012(9) .0120(8) -.0015(8)
C101 .0501(13) .0405(11) .0319(11) .0007(9) .0130(9) -.0021(8)

loop_
_atom_type_symbol
_atom_type_description
_atom_type_scat_dispersion_real
_atom_type_scat_dispersion_imag
_atom_type_scat_source
C C .0033 .0016 'International Tables Vol C Tables 4.2.6.8 and 6.1.1.4'
H H .0000 .0000 'International Tables Vol C Tables 4.2.6.8 and 6.1.1.4'
N N .0061 .0033 'International Tables Vol C Tables 4.2.6.8 and 6.1.1.4'
O O .0106 .0060 'International Tables Vol C Tables 4.2.6.8 and 6.1.1.4'

loop_
_geom_angle_atom_site_label_1
_geom_angle_atom_site_label_2
_geom_angle_atom_site_label_3
_geom_angle
C9 O1 C12 113.78(18)
C10 O3 C13 114.35(19)
C2 N1 C91 124.3(2)
C2 N1 H1 117.8
C91 N1 H1 117.8
O2 C2 N1 121.1(3)
O2 C2 C3 123.4(2)
N1 C2 C3 115.6(2)
C4 C3 C2 124.3(2)
C4 C3 H3 117.8
C2 C3 H3 117.8
C3 C4 C41 118.8(3)
C3 C4 C11 117.8(2)
C41 C4 C11 123.3(2)
C6 C5 C101 120.6(3)
C6 C5 H5 119.7
C101 C5 H5 119.7
C5 C6 C7 120.8(2)
C5 C6 H6 119.6
C7 C6 H6 119.6
C8 C7 C6 120.6(2)
C8 C7 H7 119.7
C6 C7 H7 119.7
C7 C8 C81 120.2(3)
C7 C8 H8 119.9
C81 C8 H8 119.9
O1 C9 C91 118.9(2)
O1 C9 C81 120.6(2)
C91 C9 C81 120.6(2)
O3 C10 C41 119.8(2)
O3 C10 C101 117.7(2)
C41 C10 C101 122.4(2)
C4 C11 H11A 109.5
C4 C11 H11B 109.5
H11A C11 H11B 109.5
C4 C11 H11C 109.5
H11A C11 H11C 109.5
H11B C11 H11C 109.5
O1 C12 H12A 109.5
O1 C12 H12B 109.5
H12A C12 H12B 109.5
O1 C12 H12C 109.5
H12A C12 H12C 109.5
H12B C12 H12C 109.5
O3 C13 H13A 109.5
O3 C13 H13B 109.5
H13A C13 H13B 109.5
O3 C13 H13C 109.5
H13A C13 H13C 109.5
H13B C13 H13C 109.5
C10 C41 C91 116.4(2)
C10 C41 C4 126.0(2)
C91 C41 C4 117.5(2)
C9 C81 C8 122.0(3)
C9 C81 C101 118.8(2)
C8 C81 C101 119.2(2)
C9 C91 N1 118.3(2)
C9 C91 C41 122.3(2)
N1 C91 C41 119.3(2)
C10 C101 C5 122.2(3)
C10 C101 C81 119.2(2)
C5 C101 C81 118.6(2)

loop_
_geom_bond_atom_site_label_1
_geom_bond_atom_site_label_2
_geom_bond_site_symmetry_2
_geom_bond_distance
_geom_bond_publ_flag
O1 C9 . 1.371(3) ?
O1 C12 . 1.435(3) ?
O2 C2 . 1.237(3) ?
O3 C10 . 1.371(3) ?
O3 C13 . 1.429(3) ?
N1 C2 . 1.351(4) ?
N1 C91 . 1.389(3) ?
N1 H1 . .8600 ?
C2 C3 . 1.433(4) ?
C3 C4 . 1.342(4) ?
C3 H3 . .9300 ?
C4 C41 . 1.451(4) ?
C4 C11 . 1.508(4) ?
C5 C6 . 1.357(4) ?
C5 C101 . 1.417(4) ?
C5 H5 . .9300 ?
C6 C7 . 1.398(4) ?
C6 H6 . .9300 ?
C7 C8 . 1.365(4) ?
C7 H7 . .9300 ?
C8 C81 . 1.416(4) ?
C8 H8 . .9300 ?
C9 C91 . 1.374(3) ?
C9 C81 . 1.404(4) ?
C10 C41 . 1.398(4) ?
C10 C101 . 1.406(4) ?
C11 H11A . .9600 ?
C11 H11B . .9600 ?
C11 H11C . .9600 ?
C12 H12A . .9600 ?
C12 H12B . .9600 ?
C12 H12C . .9600 ?
C13 H13A . .9600 ?
C13 H13B . .9600 ?
C13 H13C . .9600 ?
C41 C91 . 1.423(3) ?
C81 C101 . 1.417(3) ?

loop_
_geom_hbond_atom_site_label_D
_geom_hbond_atom_site_label_H
_geom_hbond_atom_site_label_A
_geom_hbond_site_symmetry_A
_geom_hbond_distance_DH
_geom_hbond_distance_HA
_geom_hbond_distance_DA
_geom_hbond_angle_DHA
N1 H1 O2 2_666 .86 2.10 2.941(4) 164.3

loop_
_geom_torsion_atom_site_label_1
_geom_torsion_atom_site_label_2
_geom_torsion_atom_site_label_3
_geom_torsion_atom_site_label_4
_geom_torsion
C91 N1 C2 O2 178.4(2)
C91 N1 C2 C3 -2.0(3)
O2 C2 C3 C4 -178.2(2)
N1 C2 C3 C4 2.2(4)
C2 C3 C4 C41 -.9(4)
C2 C3 C4 C11 -179.9(2)
C101 C5 C6 C7 -.1(4)
C5 C6 C7 C8 2.2(4)
C6 C7 C8 C81 -1.4(4)
C12 O1 C9 C91 95.8(2)
C12 O1 C9 C81 -85.0(2)
C13 O3 C10 C41 102.3(3)
C13 O3 C10 C101 -80.4(3)
O3 C10 C41 C91 175.73(17)
C101 C10 C41 C91 -1.5(3)
O3 C10 C41 C4 -2.3(3)
C101 C10 C41 C4 -179.5(2)
C3 C4 C41 C10 177.3(2)
C11 C4 C41 C10 -3.7(4)
C3 C4 C41 C91 -.7(3)
C11 C4 C41 C91 178.2(2)
O1 C9 C81 C8 .0(3)
C91 C9 C81 C8 179.1(2)
O1 C9 C81 C101 179.19(18)
C91 C9 C81 C101 -1.7(3)
C7 C8 C81 C9 177.6(2)
C7 C8 C81 C101 -1.6(3)
O1 C9 C91 N1 -2.0(3)
C81 C9 C91 N1 178.85(18)
O1 C9 C91 C41 177.16(17)
C81 C9 C91 C41 -2.0(3)
C2 N1 C91 C9 179.7(2)
C2 N1 C91 C41 .5(3)
C10 C41 C91 C9 3.5(3)
C4 C41 C91 C9 -178.24(19)
C10 C41 C91 N1 -177.30(17)
C4 C41 C91 N1 .9(3)
O3 C10 C101 C5 -.1(3)
C41 C10 C101 C5 177.21(19)
O3 C10 C101 C81 -179.29(17)
C41 C10 C101 C81 -2.0(3)
C6 C5 C101 C10 178.0(2)
C6 C5 C101 C81 -2.8(3)
C9 C81 C101 C10 3.6(3)
C8 C81 C101 C10 -177.1(2)
C9 C81 C101 C5 -175.63(19)
C8 C81 C101 C5 3.6(3)

loop_
_cod_related_entry_id
_cod_related_entry_database
_cod_related_entry_code
1 ChemSpider 429154
